data_2103721
loop_
_publ_author_name
'Bertolasi, Valerio'
'Gilli, Paola'
'Ferretti, Valeria'
'Gilli, Gastone'

_publ_section_title
;
 General rules for the packing of hydrogen-bonded crystals as derived
 from the analysis of squaric acid anions: aminoaromatic nitrogen base
 co-crystals
;
_journal_issue 4
_journal_name_full 'Acta Crystallographica Section B'
_journal_page_first 591
_journal_page_last 598
_journal_paper_doi 10.1107/S010876810100814X
_journal_volume 57
_journal_year 2001
_chemical_formula_moiety '2(C9 H9 N2), C4 O4'
_chemical_formula_sum 'C22 H18 N4 O4'
_chemical_formula_weight 402.40
_chemical_name_systematic
;
8-aminoquinolinium . squarate, 1:2
;
_space_group_IT_number 2
_symmetry_cell_setting triclinic
_symmetry_space_group_name_Hall '-P 1'
_symmetry_space_group_name_H-M 'P -1'
_audit_creation_method SHELXL-97
_cell_angle_alpha 108.070(10)
_cell_angle_beta 91.620(10)
_cell_angle_gamma 89.830(10)
_cell_formula_units_Z 1
_cell_length_a 7.2090(10)
_cell_length_b 7.8610(10)
_cell_length_c 8.4430(10)
_cell_measurement_reflns_used 25
_cell_measurement_temperature 296(2)
_cell_measurement_theta_max 13
_cell_measurement_theta_min 7
_cell_volume 454.68(10)
_computing_cell_refinement 'CAD4 (Enraf-Nonius, 1984)'
_computing_data_collection 'CAD4 (Enraf-Nonius, 1984)'
_computing_data_reduction 'MolEN (Fair, 1990; Enraf-Nonius, 1990)'
_computing_molecular_graphics 'ORTEPII (Johnson, 1976)'
_computing_publication_material
;
PARST (Nardelli, 1983, 1995); SHELXL-97 (Sheldrick, 1997)
;
_computing_structure_refinement 'SHELXL-97 (Sheldrick, 1997)'
_computing_structure_solution 'SIR92 (Altomare et al., 1994)'
_diffrn_ambient_temperature 296(2)
_diffrn_measured_fraction_theta_full .998
_diffrn_measured_fraction_theta_max .998
_diffrn_measurement_device_type 'Enraf Nonius CAD-4'
_diffrn_measurement_method \w/2\q
_diffrn_radiation_monochromator graphite
_diffrn_radiation_source 'fine-focus sealed tube'
_diffrn_radiation_type MoK\a
_diffrn_radiation_wavelength .71073
_diffrn_reflns_av_R_equivalents .010
_diffrn_reflns_av_sigmaI/netI .0108
_diffrn_reflns_limit_h_max 10
_diffrn_reflns_limit_h_min 0
_diffrn_reflns_limit_k_max 11
_diffrn_reflns_limit_k_min -10
_diffrn_reflns_limit_l_max 11
_diffrn_reflns_limit_l_min -11
_diffrn_reflns_number 2828
_diffrn_reflns_theta_full 29.97
_diffrn_reflns_theta_max 29.97
_diffrn_reflns_theta_min 2.54
_diffrn_standards_decay_% 0
_diffrn_standards_interval_time 120
_diffrn_standards_number 3
_exptl_absorpt_coefficient_mu .104
_exptl_absorpt_correction_type none
_exptl_crystal_colour brown
_exptl_crystal_density_diffrn 1.470
_exptl_crystal_density_method 'not measured'
_exptl_crystal_description irregular
_exptl_crystal_F_000 210
_exptl_crystal_size_max .50
_exptl_crystal_size_mid .40
_exptl_crystal_size_min .38
_refine_diff_density_max .269
_refine_diff_density_min -.271
_refine_ls_extinction_method none
_refine_ls_goodness_of_fit_ref 1.056
_refine_ls_hydrogen_treatment refall
_refine_ls_matrix_type full
_refine_ls_number_parameters 172
_refine_ls_number_reflns 2628
_refine_ls_number_restraints 0
_refine_ls_restrained_S_all 1.056
_refine_ls_R_factor_all .0479
_refine_ls_R_factor_gt .0430
_refine_ls_shift/su_max .012
_refine_ls_shift/su_mean .001
_refine_ls_structure_factor_coef Fsqd
_refine_ls_weighting_details 'calc w=1/[\s^2^(Fo^2^)+(0.0847P)^2^+0.0419P] where P=(Fo^2^+2Fc^2^)/3'
_refine_ls_weighting_scheme calc
_refine_ls_wR_factor_ref .1295
_reflns_number_gt 2310
_reflns_number_total 2628
_reflns_threshold_expression I>2sigma(I)
_cod_data_source_file na0121.cif
_cod_data_source_block 4
_cod_depositor_comments
;

2019-10-26
Z value and formula fixed to values more according to usual
chemical conventions.                 miguel
;
_cod_original_formula_sum 'C11 H9 N2 O2'
_cod_original_formula_weight 201.20
_cod_original_formula_moiety 'C9 H9 N2,1/2(C4 O4)'
_cod_original_formula_units_Z 2
_cod_original_cell_volume 454.70(10)
_cod_database_code 2103721
_cod_database_fobs_code 2103721

loop_
_symmetry_equiv_pos_as_xyz
'x, y, z'
'-x, -y, -z'

loop_
_atom_site_label
_atom_site_fract_x
_atom_site_fract_y
_atom_site_fract_z
_atom_site_U_iso_or_equiv
_atom_site_adp_type
_atom_site_calc_flag
_atom_site_occupancy
_atom_site_type_symbol
O1 .08530(12) .13517(10) .27261(9) .0459(2) Uani d 1 O
O2 .14521(14) .22187(11) -.07223(9) .0543(3) Uani d 1 O
C1 .03815(13) .06131(12) .12260(11) .0330(2) Uani d 1 C
C2 .06570(14) .10087(12) -.03361(11) .0351(2) Uani d 1 C
N1 .20734(11) .46712(10) .37370(10) .03399(19) Uani d 1 N
N2 .22334(14) .28202(12) .61632(11) .0416(2) Uani d 1 N
C3 .19405(16) .54981(15) .25855(14) .0430(2) Uani d 1 C
C4 .24484(17) .72885(15) .29561(17) .0490(3) Uani d 1 C
C5 .31132(16) .81790(14) .45129(17) .0465(3) Uani d 1 C
C6 .32990(13) .73177(12) .57548(14) .0385(2) Uani d 1 C
C7 .27198(11) .55021(11) .53302(11) .03162(19) Uani d 1 C
C8 .40100(17) .81913(15) .73718(16) .0503(3) Uani d 1 C
C9 .40883(18) .72878(18) .85146(15) .0544(3) Uani d 1 C
C10 .34735(17) .55103(17) .81138(13) .0465(3) Uani d 1 C
C11 .27786(13) .45678(13) .65370(11) .0345(2) Uani d 1 C
H1 .169(2) .343(3) .341(2) .064(5) Uiso d 1 H
H21 .1996(19) .252(2) .7069(19) .048(4) Uiso d 1 H
H22 .156(2) .233(2) .520(2) .062(4) Uiso d 1 H
H3 .148(2) .467(2) .146(2) .059(4) Uiso d 1 H
H4 .228(3) .787(3) .208(2) .073(5) Uiso d 1 H
H5 .336(3) .941(3) .481(2) .079(5) Uiso d 1 H
H8 .440(3) .953(3) .758(3) .088(6) Uiso d 1 H
H9 .463(3) .789(3) .969(3) .080(6) Uiso d 1 H
H10 .350(3) .488(3) .896(2) .070(5) Uiso d 1 H

loop_
_atom_site_aniso_label
_atom_site_aniso_U_11
_atom_site_aniso_U_22
_atom_site_aniso_U_33
_atom_site_aniso_U_12
_atom_site_aniso_U_13
_atom_site_aniso_U_23
O1 .0716(5) .0379(4) .0281(3) -.0196(3) -.0111(3) .0108(3)
O2 .0850(6) .0457(4) .0355(4) -.0318(4) -.0066(4) .0177(3)
C1 .0425(4) .0297(4) .0277(4) -.0070(3) -.0040(3) .0107(3)
C2 .0465(5) .0319(4) .0275(4) -.0093(3) -.0036(3) .0105(3)
N1 .0383(4) .0297(4) .0340(4) -.0046(3) -.0005(3) .0100(3)
N2 .0562(5) .0377(4) .0321(4) -.0122(3) -.0021(3) .0126(3)
C3 .0502(5) .0397(5) .0424(5) -.0053(4) -.0046(4) .0180(4)
C4 .0533(6) .0406(5) .0611(7) -.0026(4) -.0025(5) .0276(5)
C5 .0456(5) .0292(4) .0661(7) -.0028(4) .0028(5) .0164(4)
C6 .0349(4) .0281(4) .0485(5) -.0033(3) .0043(4) .0057(4)
C7 .0300(4) .0282(4) .0341(4) -.0025(3) .0022(3) .0059(3)
C8 .0506(6) .0363(5) .0531(6) -.0113(4) .0008(5) -.0022(4)
C9 .0572(6) .0533(6) .0405(5) -.0141(5) -.0040(5) -.0030(5)
C10 .0512(6) .0510(6) .0328(5) -.0101(4) -.0027(4) .0066(4)
C11 .0352(4) .0348(4) .0319(4) -.0038(3) .0023(3) .0078(3)

loop_
_atom_type_symbol
_atom_type_description
_atom_type_scat_dispersion_real
_atom_type_scat_dispersion_imag
_atom_type_scat_source
O O .0106 .0060 'International Tables Vol C Tables 4.2.6.8 and 6.1.1.4'
C C .0033 .0016 'International Tables Vol C Tables 4.2.6.8 and 6.1.1.4'
N N .0061 .0033 'International Tables Vol C Tables 4.2.6.8 and 6.1.1.4'
H H .0000 .0000 'International Tables Vol C Tables 4.2.6.8 and 6.1.1.4'

loop_
_geom_angle_atom_site_label_1
_geom_angle_atom_site_label_2
_geom_angle_atom_site_label_3
_geom_angle_site_symmetry_1
_geom_angle_site_symmetry_3
_geom_angle
O1 C1 C2 . 2 134.23(8)
O1 C1 C2 . . 135.00(8)
C2 C1 C2 2 . 90.77(7)
O2 C2 C1 . 2 135.90(9)
O2 C2 C1 . . 134.86(9)
C1 C2 C1 2 . 89.23(7)
C3 N1 C7 . . 122.80(9)
C3 N1 H1 . . 117.3(10)
C7 N1 H1 . . 119.9(10)
C11 N2 H21 . . 112.3(10)
C11 N2 H22 . . 117.7(11)
H21 N2 H22 . . 120.6(15)
N1 C3 C4 . . 120.87(10)
N1 C3 H3 . . 112.4(9)
C4 C3 H3 . . 126.7(9)
C5 C4 C3 . . 118.98(10)
C5 C4 H4 . . 122.5(11)
C3 C4 H4 . . 118.5(11)
C4 C5 C6 . . 121.21(9)
C4 C5 H5 . . 120.0(11)
C6 C5 H5 . . 118.5(11)
C8 C6 C5 . . 122.72(10)
C8 C6 C7 . . 119.52(10)
C5 C6 C7 . . 117.76(10)
N1 C7 C6 . . 118.34(9)
N1 C7 C11 . . 120.57(8)
C6 C7 C11 . . 121.09(9)
C9 C8 C6 . . 119.22(10)
C9 C8 H8 . . 126.3(12)
C6 C8 H8 . . 114.5(12)
C8 C9 C10 . . 121.46(11)
C8 C9 H9 . . 120.4(11)
C10 C9 H9 . . 118.1(11)
C11 C10 C9 . . 122.14(11)
C11 C10 H10 . . 117.0(11)
C9 C10 H10 . . 120.8(11)
N2 C11 C10 . . 121.07(9)
N2 C11 C7 . . 122.36(8)
C10 C11 C7 . . 116.54(9)

loop_
_geom_bond_atom_site_label_1
_geom_bond_atom_site_label_2
_geom_bond_site_symmetry_2
_geom_bond_distance
O1 C1 . 1.2560(11)
O2 C2 . 1.2433(11)
C1 C2 2 1.4595(12)
C1 C2 . 1.4647(12)
C2 C1 2 1.4595(12)
N1 C3 . 1.3280(13)
N1 C7 . 1.3691(12)
N1 H1 . .970(19)
N2 C11 . 1.3670(12)
N2 H21 . .888(15)
N2 H22 . .913(18)
C3 C4 . 1.3914(15)
C3 H3 . 1.016(17)
C4 C5 . 1.3576(18)
C4 H4 . .986(19)
C5 C6 . 1.4169(16)
C5 H5 . .94(2)
C6 C8 . 1.4068(16)
C6 C7 . 1.4204(12)
C7 C11 . 1.4286(13)
C8 C9 . 1.364(2)
C8 H8 . 1.05(2)
C9 C10 . 1.4019(17)
C9 H9 . 1.02(2)
C10 C11 . 1.3874(14)
C10 H10 . .990(19)
